data_7120746
loop_
_publ_author_name
'Mayer, Kerstin'
'Schiegerl, Lorenz'
'Kratky, Tim'
'Guenther, Sebastian'
'F\"assler, Thomas F'

_publ_section_title
;
 TBC - Phil Power's 65th birthday Targeted Attachment of Functional Groups
 at Ge9 Clusters via Silylation Reactions
;
_journal_name_full 'Chem. Commun.'
_journal_paper_doi 10.1039/C7CC06622H
_journal_year 2017
_chemical_formula_sum 'C39 H81 Ge9 K O Si9'
_chemical_formula_weight 1511.25
_space_group_crystal_system monoclinic
_space_group_IT_number 14
_space_group_name_Hall '-P 2yn'
_space_group_name_H-M_alt 'P 1 21/n 1'
_symmetry_space_group_name_Hall '-P 2yn'
_symmetry_space_group_name_H-M 'P 1 21/n 1'
_atom_sites_solution_hydrogens geom
_audit_creation_method SHELXL-2014/7
_audit_update_record
;
2017-08-17 deposited with the CCDC.
2017-10-04 downloaded from the CCDC.
;
_cell_angle_alpha 90
_cell_angle_beta 95.34(3)
_cell_angle_gamma 90
_cell_formula_units_Z 4
_cell_length_a 9.5002(19)
_cell_length_b 43.372(9)
_cell_length_c 16.273(3)
_cell_measurement_reflns_used 44873
_cell_measurement_temperature 123(2)
_cell_measurement_theta_max 55.46
_cell_measurement_theta_min 3.77
_cell_volume 6676(2)
_computing_cell_refinement 'STOE X-AREA 1.76'
_computing_data_collection 'STOE X-AREA 1.76'
_computing_data_reduction 'STOE X-AREA 1.76'
_computing_molecular_graphics 'DIAMOND 3.2k'
_computing_structure_refinement SHELXL-2014/7
_computing_structure_solution SHELXS-97
_diffrn_ambient_temperature 123(2)
_diffrn_detector Pilatus300K
_diffrn_detector_area_resol_mean 5.81
_diffrn_measured_fraction_theta_full 1.000
_diffrn_measured_fraction_theta_max 0.999
_diffrn_measurement_device_type 'STOE StadiVari'
_diffrn_measurement_method '\w scans'
_diffrn_radiation_collimation '0.6 mm diameter'
_diffrn_radiation_monochromator 'Graded multilayer mirror'
_diffrn_radiation_type MoK\a
_diffrn_radiation_wavelength 0.71073
_diffrn_reflns_av_R_equivalents 0.1276
_diffrn_reflns_av_unetI/netI 0.0639
_diffrn_reflns_Laue_measured_fraction_full 1.000
_diffrn_reflns_Laue_measured_fraction_max 0.999
_diffrn_reflns_limit_h_max 10
_diffrn_reflns_limit_h_min -11
_diffrn_reflns_limit_k_max 53
_diffrn_reflns_limit_k_min -53
_diffrn_reflns_limit_l_max 20
_diffrn_reflns_limit_l_min -19
_diffrn_reflns_number 94371
_diffrn_reflns_point_group_measured_fraction_full 1.000
_diffrn_reflns_point_group_measured_fraction_max 0.999
_diffrn_reflns_theta_full 25.242
_diffrn_reflns_theta_max 25.999
_diffrn_reflns_theta_min 2.204
_diffrn_source 'Genix 3D HF Mo'
_diffrn_source_current 1.000
_diffrn_source_power 0.050
_diffrn_source_voltage 50
_exptl_absorpt_coefficient_mu 4.242
_exptl_absorpt_correction_T_max 0.654
_exptl_absorpt_correction_T_min 0.445
_exptl_absorpt_correction_type empirical
_exptl_crystal_colour red
_exptl_crystal_density_diffrn 1.504
_exptl_crystal_description plate
_exptl_crystal_F_000 3024
_exptl_crystal_size_max 0.2
_exptl_crystal_size_mid 0.2
_exptl_crystal_size_min 0.1
_refine_diff_density_max 0.901
_refine_diff_density_min -0.981
_refine_diff_density_rms 0.137
_refine_ls_extinction_method none
_refine_ls_goodness_of_fit_ref 1.019
_refine_ls_hydrogen_treatment constr
_refine_ls_matrix_type full
_refine_ls_number_parameters 550
_refine_ls_number_reflns 13120
_refine_ls_number_restraints 36
_refine_ls_restrained_S_all 1.027
_refine_ls_R_factor_all 0.1141
_refine_ls_R_factor_gt 0.0662
_refine_ls_shift/su_max 0.000
_refine_ls_shift/su_mean 0.000
_refine_ls_structure_factor_coef Fsqd
_refine_ls_weighting_details 'w=1/[\s^2^(Fo^2^)+(0.1110P)^2^+0.3855P] where P=(Fo^2^+2Fc^2^)/3'
_refine_ls_weighting_scheme calc
_refine_ls_wR_factor_gt 0.1637
_refine_ls_wR_factor_ref 0.1958
_reflns_Friedel_coverage 0.000
_reflns_number_gt 7947
_reflns_number_total 13120
_reflns_threshold_expression 'I > 2\s(I)'
_cod_data_source_file c7cc06622h2.cif
_cod_data_source_block KM637
_cod_database_code 7120746
_shelx_shelxl_version_number 2014/7
_shelx_space_group_comment
;
The symmetry employed for this shelxl refinement is uniquely defined
by the following loop, which should always be used as a source of
symmetry information in preference to the above space-group names.
They are only intended as comments.
;

loop_
_space_group_symop_operation_xyz
'x, y, z'
'-x+1/2, y+1/2, -z+1/2'
'-x, -y, -z'
'x-1/2, -y-1/2, z-1/2'

loop_
_atom_site_label
_atom_site_type_symbol
_atom_site_fract_x
_atom_site_fract_y
_atom_site_fract_z
_atom_site_U_iso_or_equiv
_atom_site_adp_type
_atom_site_occupancy
_atom_site_site_symmetry_order
_atom_site_calc_flag
_atom_site_refinement_flags_posn
_atom_site_refinement_flags_adp
Ge1 Ge 0.30604(8) 0.12992(2) 0.06221(5) 0.0584(2) Uani 1 1 d . .
Ge2 Ge 0.41107(8) 0.15637(2) 0.19077(5) 0.0600(2) Uani 1 1 d . .
Ge3 Ge 0.09751(9) 0.15909(2) 0.10975(5) 0.0603(2) Uani 1 1 d . .
Ge4 Ge 0.09907(8) 0.09537(2) 0.08243(5) 0.0604(2) Uani 1 1 d . .
Ge5 Ge 0.42236(9) 0.09302(2) 0.16709(5) 0.0614(2) Uani 1 1 d . .
Ge6 Ge 0.19107(8) 0.08035(2) 0.22909(5) 0.0599(2) Uani 1 1 d . .
Ge7 Ge 0.36202(9) 0.11648(2) 0.31008(5) 0.0607(2) Uani 1 1 d . .
Ge8 Ge 0.18374(9) 0.15727(2) 0.26287(5) 0.0627(2) Uani 1 1 d . .
Ge9 Ge -0.00718(9) 0.11982(2) 0.20941(5) 0.0631(2) Uani 1 1 d . .
Si1 Si 0.3785(2) 0.13971(5) -0.07095(12) 0.0549(5) Uani 1 1 d . .
Si2 Si 0.2907(3) 0.18844(5) -0.10987(15) 0.0686(6) Uani 1 1 d . .
Si3 Si 0.6277(2) 0.13895(7) -0.05731(15) 0.0745(7) Uani 1 1 d . .
Si4 Si 0.2828(3) 0.09925(6) -0.15372(15) 0.0706(6) Uani 1 1 d . .
Si5 Si 0.1418(2) 0.02926(5) 0.27012(14) 0.0603(5) Uani 1 1 d . .
Si6 Si -0.1056(2) 0.02479(5) 0.26277(14) 0.0645(6) Uani 1 1 d . .
Si7 Si 0.2451(3) 0.02588(6) 0.40617(16) 0.0786(7) Uani 1 1 d . .
Si8 Si 0.2412(3) -0.00727(6) 0.18557(19) 0.0838(7) Uani 1 1 d . .
Si9 Si 0.1329(2) 0.20566(5) 0.32054(13) 0.0565(5) Uani 1 1 d . .
C1 C 0.3528(11) 0.1984(3) -0.2128(7) 0.104(4) Uani 1 1 d . .
H1A H 0.3226 0.1823 -0.2528 0.156 Uiso 1 1 calc R U
H1B H 0.4562 0.1999 -0.2076 0.156 Uiso 1 1 calc R U
H1C H 0.3120 0.2182 -0.2317 0.156 Uiso 1 1 calc R U
C2 C 0.0944(9) 0.1903(2) -0.1182(5) 0.083(3) Uani 1 1 d . .
H2A H 0.0638 0.2118 -0.1250 0.124 Uiso 1 1 calc R U
H2B H 0.0600 0.1817 -0.0680 0.124 Uiso 1 1 calc R U
H2C H 0.0559 0.1782 -0.1661 0.124 Uiso 1 1 calc R U
C3 C 0.3581(13) 0.2168(2) -0.0301(7) 0.114(4) Uani 1 1 d . .
H3A H 0.4617 0.2163 -0.0238 0.171 Uiso 1 1 calc R U
H3B H 0.3220 0.2116 0.0227 0.171 Uiso 1 1 calc R U
H3C H 0.3261 0.2375 -0.0470 0.171 Uiso 1 1 calc R U
C4 C 0.6949(11) 0.1475(4) -0.1612(7) 0.131(5) Uani 1 1 d . .
H4A H 0.6538 0.1327 -0.2022 0.197 Uiso 1 1 calc R U
H4B H 0.7982 0.1457 -0.1565 0.197 Uiso 1 1 calc R U
H4C H 0.6675 0.1685 -0.1784 0.197 Uiso 1 1 calc R U
C5 C 0.6936(10) 0.1007(3) -0.0208(7) 0.101(3) Uani 1 1 d . .
H5A H 0.6670 0.0851 -0.0631 0.151 Uiso 1 1 calc R U
H5B H 0.6518 0.0953 0.0302 0.151 Uiso 1 1 calc R U
H5C H 0.7967 0.1013 -0.0101 0.151 Uiso 1 1 calc R U
C6 C 0.6953(10) 0.1692(3) 0.0201(8) 0.114(4) Uani 1 1 d . .
H6A H 0.6639 0.1896 0.0003 0.172 Uiso 1 1 calc R U
H6B H 0.7989 0.1686 0.0270 0.172 Uiso 1 1 calc R U
H6C H 0.6583 0.1651 0.0733 0.172 Uiso 1 1 calc R U
C7 C 0.3620(15) 0.0995(3) -0.2561(6) 0.126(5) Uani 1 1 d . .
H7A H 0.3176 0.0834 -0.2917 0.189 Uiso 1 1 calc R U
H7B H 0.4639 0.0957 -0.2469 0.189 Uiso 1 1 calc R U
H7C H 0.3455 0.1196 -0.2826 0.189 Uiso 1 1 calc R U
C8 C 0.0879(9) 0.1040(2) -0.1739(7) 0.092(3) Uani 1 1 d . .
H8A H 0.0672 0.1223 -0.2084 0.137 Uiso 1 1 calc R U
H8B H 0.0463 0.1065 -0.1214 0.137 Uiso 1 1 calc R U
H8C H 0.0475 0.0857 -0.2025 0.137 Uiso 1 1 calc R U
C9 C 0.3217(11) 0.0619(2) -0.1007(7) 0.100(3) Uani 1 1 d . .
H9A H 0.2723 0.0453 -0.1323 0.150 Uiso 1 1 calc R U
H9B H 0.2896 0.0626 -0.0452 0.150 Uiso 1 1 calc R U
H9C H 0.4238 0.0581 -0.0966 0.150 Uiso 1 1 calc R U
C10 C -0.1534(9) -0.0145(2) 0.2983(6) 0.080(2) Uani 1 1 d . .
H10A H -0.2565 -0.0164 0.2951 0.120 Uiso 1 1 calc R U
H10B H -0.1136 -0.0175 0.3555 0.120 Uiso 1 1 calc R U
H10C H -0.1151 -0.0301 0.2630 0.120 Uiso 1 1 calc R U
C11 C -0.1795(10) 0.0541(2) 0.3305(7) 0.096(3) Uani 1 1 d . .
H11A H -0.1332 0.0740 0.3234 0.144 Uiso 1 1 calc R U
H11B H -0.1628 0.0475 0.3882 0.144 Uiso 1 1 calc R U
H11C H -0.2813 0.0562 0.3155 0.144 Uiso 1 1 calc R U
C12 C -0.1862(10) 0.0317(3) 0.1552(6) 0.097(3) Uani 1 1 d . .
H12A H -0.1574 0.0153 0.1190 0.145 Uiso 1 1 calc R U
H12B H -0.1541 0.0516 0.1356 0.145 Uiso 1 1 calc R U
H12C H -0.2895 0.0318 0.1545 0.145 Uiso 1 1 calc R U
C13 C 0.2008(10) -0.0117(2) 0.4534(6) 0.091(3) Uani 1 1 d . .
H13A H 0.0981 -0.0146 0.4478 0.137 Uiso 1 1 calc R U
H13B H 0.2355 -0.0118 0.5121 0.137 Uiso 1 1 calc R U
H13C H 0.2457 -0.0286 0.4253 0.137 Uiso 1 1 calc R U
C14 C 0.1798(13) 0.0576(2) 0.4718(6) 0.106(3) Uani 1 1 d . .
H14A H 0.2005 0.0777 0.4479 0.158 Uiso 1 1 calc R U
H14B H 0.2273 0.0562 0.5278 0.158 Uiso 1 1 calc R U
H14C H 0.0775 0.0556 0.4740 0.158 Uiso 1 1 calc R U
C15 C 0.4432(10) 0.0290(3) 0.4073(8) 0.129(5) Uani 1 1 d . .
H15A H 0.4800 0.0107 0.3814 0.193 Uiso 1 1 calc R U
H15B H 0.4854 0.0305 0.4645 0.193 Uiso 1 1 calc R U
H15C H 0.4673 0.0474 0.3767 0.193 Uiso 1 1 calc R U
C16 C 0.1201(17) -0.0133(4) 0.0890(8) 0.164(6) Uani 1 1 d . U
H16A H 0.0259 -0.0191 0.1037 0.245 Uiso 1 1 calc R U
H16B H 0.1576 -0.0297 0.0560 0.245 Uiso 1 1 calc R U
H16C H 0.1134 0.0059 0.0569 0.245 Uiso 1 1 calc R U
C17 C 0.2518(17) -0.0455(3) 0.2371(9) 0.139(5) Uani 1 1 d . .
H17A H 0.1647 -0.0492 0.2635 0.208 Uiso 1 1 calc R U
H17B H 0.3328 -0.0458 0.2791 0.208 Uiso 1 1 calc R U
H17C H 0.2634 -0.0616 0.1961 0.208 Uiso 1 1 calc R U
C18 C 0.4113(17) 0.0036(4) 0.1587(12) 0.194(7) Uani 1 1 d . U
H18A H 0.4780 0.0038 0.2084 0.292 Uiso 1 1 calc R U
H18B H 0.4064 0.0241 0.1337 0.292 Uiso 1 1 calc R U
H18C H 0.4434 -0.0113 0.1192 0.292 Uiso 1 1 calc R U
C19 C 0.1583(8) 0.23879(18) 0.2490(5) 0.066(2) Uani 1 1 d . .
H19A H 0.0976 0.2352 0.1971 0.079 Uiso 1 1 calc R U
H19B H 0.1234 0.2577 0.2743 0.079 Uiso 1 1 calc R U
C20 C 0.3093(8) 0.2450(2) 0.2266(5) 0.073(2) Uani 1 1 d . .
H20A H 0.3706 0.2496 0.2777 0.088 Uiso 1 1 calc R U
H20B H 0.3463 0.2262 0.2018 0.088 Uiso 1 1 calc R U
C21 C 0.3175(9) 0.2718(2) 0.1664(6) 0.076(2) Uani 1 1 d . .
H21A H 0.2523 0.2677 0.1165 0.091 Uiso 1 1 calc R U
H21B H 0.2849 0.2909 0.1925 0.091 Uiso 1 1 calc R U
C22 C 0.4647(11) 0.2772(3) 0.1406(8) 0.103(4) Uani 1 1 d . .
H22 H 0.5113 0.2603 0.1178 0.124 Uiso 1 1 calc R U
C23 C 0.5268(15) 0.3015(4) 0.1472(9) 0.152(5) Uani 1 1 d . U
H23A H 0.4834 0.3189 0.1698 0.182 Uiso 1 1 calc R U
H23B H 0.6192 0.3032 0.1297 0.182 Uiso 1 1 calc R U
C24 C 0.2450(8) 0.21113(18) 0.4207(5) 0.0602(19) Uani 1 1 d . .
C25 C 0.2958(9) 0.1861(2) 0.4684(5) 0.071(2) Uani 1 1 d . .
H25 H 0.2724 0.1658 0.4504 0.085 Uiso 1 1 calc R U
C26 C 0.3797(9) 0.1905(3) 0.5413(5) 0.082(3) Uani 1 1 d . .
H26 H 0.4122 0.1731 0.5732 0.099 Uiso 1 1 calc R U
C27 C 0.4170(10) 0.2195(3) 0.5685(6) 0.085(3) Uani 1 1 d . .
H27 H 0.4750 0.2222 0.6188 0.102 Uiso 1 1 calc R U
C28 C 0.3704(11) 0.2446(2) 0.5229(6) 0.091(3) Uani 1 1 d . .
H28 H 0.3967 0.2648 0.5410 0.109 Uiso 1 1 calc R U
C29 C 0.2845(9) 0.2404(2) 0.4499(5) 0.076(2) Uani 1 1 d . .
H29 H 0.2516 0.2580 0.4191 0.091 Uiso 1 1 calc R U
C30 C -0.0606(8) 0.20536(17) 0.3402(5) 0.0606(19) Uani 1 1 d . .
C31 C -0.1050(8) 0.1995(2) 0.4182(5) 0.071(2) Uani 1 1 d . .
H31 H -0.0364 0.1948 0.4627 0.085 Uiso 1 1 calc R U
C32 C -0.2494(10) 0.2002(2) 0.4322(6) 0.083(3) Uani 1 1 d . .
H32 H -0.2771 0.1995 0.4900 0.099 Uiso 1 1 calc R U
C33 C -0.3490(9) 0.2074(2) 0.3683(7) 0.081(3) Uani 1 1 d . .
H33 H -0.4475 0.2124 0.3807 0.097 Uiso 1 1 calc R U
C34 C -0.3088(9) 0.2138(2) 0.2919(6) 0.081(3) Uani 1 1 d . .
H34 H -0.3795 0.2220 0.2480 0.097 Uiso 1 1 calc R U
C35 C -0.1632(9) 0.21170(19) 0.2772(6) 0.074(2) Uani 1 1 d . .
H35 H -0.1368 0.2147 0.2228 0.089 Uiso 1 1 calc R U
K K 0.72459(19) 0.13909(4) 0.31944(12) 0.0695(5) Uani 1 1 d . .
O O 0.7677(14) 0.1214(3) 0.4746(6) 0.157(4) Uani 1 1 d . .
C36 C 0.898(2) 0.1203(5) 0.5221(12) 0.197(9) Uani 1 1 d . .
H36A H 0.9606 0.1046 0.5003 0.236 Uiso 1 1 calc R U
H36B H 0.9460 0.1406 0.5223 0.236 Uiso 1 1 calc R U
C37 C 0.867(3) 0.1128(6) 0.5982(15) 0.242(10) Uani 1 1 d . U
H37A H 0.9256 0.1251 0.6397 0.290 Uiso 1 1 calc R U
H37B H 0.8877 0.0907 0.6089 0.290 Uiso 1 1 calc R U
C38 C 0.703(3) 0.1196(6) 0.6047(12) 0.229(10) Uani 1 1 d . U
H38A H 0.6636 0.1073 0.6486 0.275 Uiso 1 1 calc R U
H38B H 0.6833 0.1418 0.6126 0.275 Uiso 1 1 calc R U
C39 C 0.652(2) 0.1087(4) 0.5212(11) 0.182(7) Uani 1 1 d . U
H39A H 0.5591 0.1176 0.5019 0.219 Uiso 1 1 calc R U
H39B H 0.6479 0.0860 0.5183 0.219 Uiso 1 1 calc R U

loop_
_atom_site_aniso_label
_atom_site_aniso_U_11
_atom_site_aniso_U_22
_atom_site_aniso_U_33
_atom_site_aniso_U_23
_atom_site_aniso_U_13
_atom_site_aniso_U_12
Ge1 0.0574(5) 0.0689(5) 0.0487(4) 0.0039(4) 0.0045(3) -0.0025(4)
Ge2 0.0608(5) 0.0619(5) 0.0561(5) 0.0008(4) -0.0001(4) -0.0039(4)
Ge3 0.0623(5) 0.0637(5) 0.0539(5) 0.0049(4) 0.0008(4) 0.0045(4)
Ge4 0.0608(5) 0.0664(5) 0.0533(5) -0.0016(4) 0.0019(4) -0.0066(4)
Ge5 0.0626(5) 0.0619(5) 0.0603(5) 0.0041(4) 0.0084(4) 0.0037(4)
Ge6 0.0584(5) 0.0597(5) 0.0606(5) 0.0072(4) 0.0002(4) -0.0023(4)
Ge7 0.0610(5) 0.0677(5) 0.0522(5) 0.0044(4) -0.0013(4) -0.0007(4)
Ge8 0.0635(5) 0.0675(5) 0.0560(5) -0.0070(4) -0.0011(4) 0.0063(4)
Ge9 0.0594(5) 0.0681(5) 0.0631(5) 0.0024(4) 0.0122(4) 0.0015(4)
Si1 0.0555(11) 0.0611(12) 0.0479(11) 0.0002(9) 0.0032(9) 0.0001(9)
Si2 0.0751(15) 0.0644(14) 0.0653(14) 0.0096(11) 0.0016(11) 0.0000(11)
Si3 0.0541(13) 0.1017(19) 0.0678(15) 0.0054(13) 0.0054(11) -0.0002(12)
Si4 0.0776(15) 0.0740(15) 0.0600(14) -0.0146(11) 0.0064(11) -0.0038(12)
Si5 0.0577(12) 0.0616(13) 0.0611(13) 0.0061(10) 0.0038(10) -0.0005(10)
Si6 0.0574(12) 0.0705(14) 0.0654(14) 0.0083(11) 0.0041(10) -0.0043(10)
Si7 0.0736(15) 0.0881(18) 0.0714(16) 0.0266(13) -0.0074(12) -0.0116(13)
Si8 0.0917(18) 0.0688(16) 0.0939(19) 0.0016(14) 0.0255(15) 0.0116(13)
Si9 0.0546(11) 0.0602(12) 0.0542(12) -0.0013(10) 0.0026(9) 0.0013(9)
C1 0.092(7) 0.116(8) 0.107(8) 0.052(7) 0.028(6) 0.020(6)
C2 0.082(6) 0.098(7) 0.070(6) 0.021(5) 0.016(5) 0.024(5)
C3 0.146(10) 0.062(6) 0.127(10) -0.015(6) -0.022(8) 0.002(6)
C4 0.071(6) 0.222(15) 0.104(9) 0.053(9) 0.028(6) -0.001(8)
C5 0.073(6) 0.131(9) 0.096(8) 0.009(7) -0.003(5) 0.023(6)
C6 0.061(6) 0.129(9) 0.152(11) -0.030(8) 0.000(6) -0.022(6)
C7 0.187(12) 0.130(10) 0.069(7) -0.035(6) 0.050(8) -0.043(9)
C8 0.082(6) 0.088(7) 0.101(8) -0.022(6) -0.013(5) -0.010(5)
C9 0.109(8) 0.061(6) 0.129(9) -0.010(6) 0.003(7) 0.003(5)
C10 0.082(6) 0.076(6) 0.082(6) 0.009(5) 0.005(5) -0.021(5)
C11 0.079(6) 0.084(7) 0.131(9) 0.019(6) 0.042(6) 0.005(5)
C12 0.074(6) 0.129(9) 0.083(7) 0.024(6) -0.016(5) -0.023(6)
C13 0.085(6) 0.105(7) 0.082(6) 0.024(6) 0.001(5) -0.004(5)
C14 0.148(10) 0.105(8) 0.062(6) 0.009(5) 0.002(6) -0.016(7)
C15 0.073(6) 0.169(12) 0.139(11) 0.075(9) -0.020(6) -0.023(7)
C16 0.210(13) 0.178(12) 0.097(9) -0.044(8) -0.013(9) 0.068(10)
C17 0.212(14) 0.070(7) 0.137(11) 0.000(7) 0.028(10) 0.001(8)
C18 0.178(12) 0.128(11) 0.295(16) -0.052(11) 0.120(12) 0.002(9)
C19 0.061(5) 0.062(5) 0.073(5) 0.008(4) 0.000(4) -0.001(4)
C20 0.061(5) 0.085(6) 0.073(5) 0.009(5) -0.001(4) -0.009(4)
C21 0.072(5) 0.076(6) 0.079(6) 0.018(5) 0.003(4) -0.016(4)
C22 0.094(7) 0.081(7) 0.128(10) 0.031(6) -0.015(7) -0.025(6)
C23 0.122(9) 0.206(14) 0.125(10) 0.033(10) -0.003(8) -0.033(10)
C24 0.060(4) 0.064(5) 0.057(5) -0.003(4) 0.008(4) 0.000(4)
C25 0.075(5) 0.083(6) 0.053(5) -0.014(4) 0.002(4) 0.001(4)
C26 0.078(6) 0.112(8) 0.056(5) 0.002(5) 0.003(4) 0.006(5)
C27 0.090(6) 0.098(7) 0.066(6) -0.016(6) -0.005(5) -0.015(6)
C28 0.102(7) 0.083(7) 0.085(7) -0.017(6) -0.004(6) -0.019(6)
C29 0.088(6) 0.070(6) 0.067(5) 0.000(4) -0.001(5) -0.003(5)
C30 0.049(4) 0.057(5) 0.074(5) -0.002(4) -0.002(4) 0.003(3)
C31 0.063(5) 0.086(6) 0.063(5) -0.015(4) 0.003(4) -0.006(4)
C32 0.078(6) 0.084(6) 0.089(7) -0.034(5) 0.026(5) -0.017(5)
C33 0.055(5) 0.065(5) 0.123(9) -0.014(5) 0.012(6) 0.000(4)
C34 0.066(6) 0.076(6) 0.097(7) 0.013(5) -0.011(5) -0.006(4)
C35 0.070(6) 0.068(5) 0.083(6) 0.004(4) -0.003(5) -0.012(4)
K 0.0630(10) 0.0775(12) 0.0683(11) -0.0043(9) 0.0074(8) 0.0003(9)
O 0.200(11) 0.172(10) 0.097(7) 0.000(6) 0.000(7) 0.025(8)
C36 0.23(2) 0.200(19) 0.150(16) 0.049(14) -0.045(16) 0.087(16)
C37 0.259(18) 0.277(18) 0.172(15) 0.022(14) -0.069(14) -0.030(15)
C38 0.273(18) 0.295(18) 0.126(12) 0.044(13) 0.055(13) 0.021(15)
C39 0.191(13) 0.192(13) 0.152(12) 0.075(11) -0.043(11) -0.045(11)

loop_
_atom_type_symbol
_atom_type_description
_atom_type_scat_dispersion_real
_atom_type_scat_dispersion_imag
_atom_type_scat_source
C C 0.0033 0.0016 'International Tables Vol C Tables 4.2.6.8 and 6.1.1.4'
H H 0.0000 0.0000 'International Tables Vol C Tables 4.2.6.8 and 6.1.1.4'
O O 0.0106 0.0060 'International Tables Vol C Tables 4.2.6.8 and 6.1.1.4'
K K 0.2009 0.2494 'International Tables Vol C Tables 4.2.6.8 and 6.1.1.4'
Si Si 0.0817 0.0704 'International Tables Vol C Tables 4.2.6.8 and 6.1.1.4'
Ge Ge 0.1547 1.8001 'International Tables Vol C Tables 4.2.6.8 and 6.1.1.4'

loop_
_geom_angle_atom_site_label_1
_geom_angle_atom_site_label_2
_geom_angle_atom_site_label_3
_geom_angle
_geom_angle_site_symmetry_1
_geom_angle_site_symmetry_3
Si1 Ge1 Ge2 123.57(6) . .
Si1 Ge1 Ge4 121.49(7) . .
Ge2 Ge1 Ge4 114.70(4) . .
Si1 Ge1 Ge5 125.90(6) . .
Ge2 Ge1 Ge5 67.07(4) . .
Ge4 Ge1 Ge5 80.33(4) . .
Si1 Ge1 Ge3 119.44(7) . .
Ge2 Ge1 Ge3 77.20(4) . .
Ge4 Ge1 Ge3 67.34(4) . .
Ge5 Ge1 Ge3 114.64(4) . .
Ge1 Ge2 Ge8 95.88(4) . .
Ge1 Ge2 Ge7 103.11(4) . .
Ge8 Ge2 Ge7 57.59(3) . .
Ge1 Ge2 Ge5 56.62(3) . .
Ge8 Ge2 Ge5 97.13(4) . .
Ge7 Ge2 Ge5 58.14(3) . .
Ge1 Ge2 K 129.82(5) . .
Ge8 Ge2 K 115.50(5) . .
Ge7 Ge2 K 68.24(4) . .
Ge5 Ge2 K 80.34(4) . .
Ge1 Ge3 Ge8 95.38(4) . .
Ge1 Ge3 Ge9 102.58(4) . .
Ge8 Ge3 Ge9 58.63(3) . .
Ge1 Ge3 Ge4 56.10(3) . .
Ge8 Ge3 Ge4 96.82(4) . .
Ge9 Ge3 Ge4 57.50(3) . .
Ge1 Ge4 Ge6 94.05(4) . .
Ge1 Ge4 Ge9 103.06(4) . .
Ge6 Ge4 Ge9 59.09(3) . .
Ge1 Ge4 Ge3 56.56(3) . .
Ge6 Ge4 Ge3 96.31(4) . .
Ge9 Ge4 Ge3 57.63(3) . .
Ge1 Ge5 Ge6 93.72(4) . .
Ge1 Ge5 Ge7 103.52(4) . .
Ge6 Ge5 Ge7 58.20(4) . .
Ge1 Ge5 Ge2 56.31(3) . .
Ge6 Ge5 Ge2 96.43(4) . .
Ge7 Ge5 Ge2 58.95(3) . .
Si5 Ge6 Ge7 124.35(7) . .
Si5 Ge6 Ge9 120.04(6) . .
Ge7 Ge6 Ge9 94.61(4) . .
Si5 Ge6 Ge4 116.27(7) . .
Ge7 Ge6 Ge4 118.42(4) . .
Ge9 Ge6 Ge4 61.62(4) . .
Si5 Ge6 Ge5 120.67(6) . .
Ge7 Ge6 Ge5 62.66(3) . .
Ge9 Ge6 Ge5 117.28(4) . .
Ge4 Ge6 Ge5 78.95(4) . .
Ge8 Ge7 Ge6 84.01(4) . .
Ge8 Ge7 Ge5 101.31(4) . .
Ge6 Ge7 Ge5 59.14(4) . .
Ge8 Ge7 Ge2 58.78(4) . .
Ge6 Ge7 Ge2 99.73(4) . .
Ge5 Ge7 Ge2 62.90(3) . .
Ge8 Ge7 K 116.01(5) . .
Ge6 Ge7 K 139.50(5) . .
Ge5 Ge7 K 81.74(5) . .
Ge2 Ge7 K 67.70(5) . .
Si9 Ge8 Ge7 131.16(7) . .
Si9 Ge8 Ge9 122.66(6) . .
Ge7 Ge8 Ge9 95.39(4) . .
Si9 Ge8 Ge3 107.52(6) . .
Ge7 Ge8 Ge3 117.72(4) . .
Ge9 Ge8 Ge3 61.89(4) . .
Si9 Ge8 Ge2 114.12(6) . .
Ge7 Ge8 Ge2 63.63(3) . .
Ge9 Ge8 Ge2 116.27(4) . .
Ge3 Ge8 Ge2 76.11(4) . .
Ge8 Ge9 Ge6 83.69(4) . .
Ge8 Ge9 Ge4 102.46(4) . .
Ge6 Ge9 Ge4 59.29(4) . .
Ge8 Ge9 Ge3 59.48(4) . .
Ge6 Ge9 Ge3 101.35(4) . .
Ge4 Ge9 Ge3 64.87(4) . .
Ge8 Ge9 K 102.27(5) . 1_455
Ge6 Ge9 K 133.72(5) . 1_455
Ge4 Ge9 K 153.34(5) . 1_455
Ge3 Ge9 K 121.41(5) . 1_455
Si2 Si1 Si4 114.32(12) . .
Si2 Si1 Si3 111.58(12) . .
Si4 Si1 Si3 112.10(12) . .
Si2 Si1 Ge1 106.43(10) . .
Si4 Si1 Ge1 105.13(10) . .
Si3 Si1 Ge1 106.60(10) . .
C2 Si2 C3 107.5(5) . .
C2 Si2 C1 108.8(4) . .
C3 Si2 C1 110.8(6) . .
C2 Si2 Si1 112.8(3) . .
C3 Si2 Si1 108.6(4) . .
C1 Si2 Si1 108.4(3) . .
C5 Si3 C6 108.9(6) . .
C5 Si3 C4 109.2(6) . .
C6 Si3 C4 109.7(6) . .
C5 Si3 Si1 110.4(3) . .
C6 Si3 Si1 109.2(3) . .
C4 Si3 Si1 109.4(4) . .
C9 Si4 C8 109.3(5) . .
C9 Si4 C7 109.6(5) . .
C8 Si4 C7 108.3(6) . .
C9 Si4 Si1 109.7(4) . .
C8 Si4 Si1 110.2(3) . .
C7 Si4 Si1 109.7(4) . .
Si7 Si5 Si6 111.85(12) . .
Si7 Si5 Si8 110.79(14) . .
Si6 Si5 Si8 111.65(13) . .
Si7 Si5 Ge6 104.36(11) . .
Si6 Si5 Ge6 106.57(10) . .
Si8 Si5 Ge6 111.32(11) . .
C11 Si6 C10 108.8(4) . .
C11 Si6 C12 107.5(5) . .
C10 Si6 C12 110.3(5) . .
C11 Si6 Si5 110.1(3) . .
C10 Si6 Si5 109.3(3) . .
C12 Si6 Si5 110.8(3) . .
C13 Si7 C14 107.8(5) . .
C13 Si7 C15 108.7(5) . .
C14 Si7 C15 108.9(6) . .
C13 Si7 Si5 110.7(3) . .
C14 Si7 Si5 111.1(3) . .
C15 Si7 Si5 109.6(4) . .
C18 Si8 C17 109.6(8) . .
C18 Si8 C16 109.4(9) . .
C17 Si8 C16 105.0(7) . .
C18 Si8 Si5 113.0(5) . .
C17 Si8 Si5 110.1(4) . .
C16 Si8 Si5 109.5(4) . .
C24 Si9 C19 110.3(4) . .
C24 Si9 C30 109.6(3) . .
C19 Si9 C30 107.0(3) . .
C24 Si9 Ge8 109.6(3) . .
C19 Si9 Ge8 112.9(3) . .
C30 Si9 Ge8 107.3(2) . .
Si2 C1 H1A 109.5 . .
Si2 C1 H1B 109.5 . .
H1A C1 H1B 109.5 . .
Si2 C1 H1C 109.5 . .
H1A C1 H1C 109.5 . .
H1B C1 H1C 109.5 . .
Si2 C2 H2A 109.5 . .
Si2 C2 H2B 109.5 . .
H2A C2 H2B 109.5 . .
Si2 C2 H2C 109.5 . .
H2A C2 H2C 109.5 . .
H2B C2 H2C 109.5 . .
Si2 C3 H3A 109.5 . .
Si2 C3 H3B 109.5 . .
H3A C3 H3B 109.5 . .
Si2 C3 H3C 109.5 . .
H3A C3 H3C 109.5 . .
H3B C3 H3C 109.5 . .
Si3 C4 H4A 109.5 . .
Si3 C4 H4B 109.5 . .
H4A C4 H4B 109.5 . .
Si3 C4 H4C 109.5 . .
H4A C4 H4C 109.5 . .
H4B C4 H4C 109.5 . .
Si3 C5 H5A 109.5 . .
Si3 C5 H5B 109.5 . .
H5A C5 H5B 109.5 . .
Si3 C5 H5C 109.5 . .
H5A C5 H5C 109.5 . .
H5B C5 H5C 109.5 . .
Si3 C6 H6A 109.5 . .
Si3 C6 H6B 109.5 . .
H6A C6 H6B 109.5 . .
Si3 C6 H6C 109.5 . .
H6A C6 H6C 109.5 . .
H6B C6 H6C 109.5 . .
Si4 C7 H7A 109.5 . .
Si4 C7 H7B 109.5 . .
H7A C7 H7B 109.5 . .
Si4 C7 H7C 109.5 . .
H7A C7 H7C 109.5 . .
H7B C7 H7C 109.5 . .
Si4 C8 H8A 109.5 . .
Si4 C8 H8B 109.5 . .
H8A C8 H8B 109.5 . .
Si4 C8 H8C 109.5 . .
H8A C8 H8C 109.5 . .
H8B C8 H8C 109.5 . .
Si4 C9 H9A 109.5 . .
Si4 C9 H9B 109.5 . .
H9A C9 H9B 109.5 . .
Si4 C9 H9C 109.5 . .
H9A C9 H9C 109.5 . .
H9B C9 H9C 109.5 . .
Si6 C10 H10A 109.5 . .
Si6 C10 H10B 109.5 . .
H10A C10 H10B 109.5 . .
Si6 C10 H10C 109.5 . .
H10A C10 H10C 109.5 . .
H10B C10 H10C 109.5 . .
Si6 C11 H11A 109.5 . .
Si6 C11 H11B 109.5 . .
H11A C11 H11B 109.5 . .
Si6 C11 H11C 109.5 . .
H11A C11 H11C 109.5 . .
H11B C11 H11C 109.5 . .
Si6 C12 H12A 109.5 . .
Si6 C12 H12B 109.5 . .
H12A C12 H12B 109.5 . .
Si6 C12 H12C 109.5 . .
H12A C12 H12C 109.5 . .
H12B C12 H12C 109.5 . .
Si7 C13 H13A 109.5 . .
Si7 C13 H13B 109.5 . .
H13A C13 H13B 109.5 . .
Si7 C13 H13C 109.5 . .
H13A C13 H13C 109.5 . .
H13B C13 H13C 109.5 . .
Si7 C14 H14A 109.5 . .
Si7 C14 H14B 109.5 . .
H14A C14 H14B 109.5 . .
Si7 C14 H14C 109.5 . .
H14A C14 H14C 109.5 . .
H14B C14 H14C 109.5 . .
Si7 C15 H15A 109.5 . .
Si7 C15 H15B 109.5 . .
H15A C15 H15B 109.5 . .
Si7 C15 H15C 109.5 . .
H15A C15 H15C 109.5 . .
H15B C15 H15C 109.5 . .
Si8 C16 H16A 109.5 . .
Si8 C16 H16B 109.5 . .
H16A C16 H16B 109.5 . .
Si8 C16 H16C 109.5 . .
H16A C16 H16C 109.5 . .
H16B C16 H16C 109.5 . .
Si8 C17 H17A 109.5 . .
Si8 C17 H17B 109.5 . .
H17A C17 H17B 109.5 . .
Si8 C17 H17C 109.5 . .
H17A C17 H17C 109.5 . .
H17B C17 H17C 109.5 . .
Si8 C18 H18A 109.5 . .
Si8 C18 H18B 109.5 . .
H18A C18 H18B 109.5 . .
Si8 C18 H18C 109.5 . .
H18A C18 H18C 109.5 . .
H18B C18 H18C 109.5 . .
C20 C19 Si9 117.3(6) . .
C20 C19 H19A 108.0 . .
Si9 C19 H19A 108.0 . .
C20 C19 H19B 108.0 . .
Si9 C19 H19B 108.0 . .
H19A C19 H19B 107.2 . .
C21 C20 C19 113.0(7) . .
C21 C20 H20A 109.0 . .
C19 C20 H20A 109.0 . .
C21 C20 H20B 109.0 . .
C19 C20 H20B 109.0 . .
H20A C20 H20B 107.8 . .
C22 C21 C20 113.5(8) . .
C22 C21 H21A 108.9 . .
C20 C21 H21A 108.9 . .
C22 C21 H21B 108.9 . .
C20 C21 H21B 108.9 . .
H21A C21 H21B 107.7 . .
C23 C22 C21 124.5(14) . .
C23 C22 H22 117.7 . .
C21 C22 H22 117.7 . .
C22 C23 H23A 120.0 . .
C22 C23 H23B 120.0 . .
H23A C23 H23B 120.0 . .
C25 C24 C29 116.8(8) . .
C25 C24 Si9 121.6(6) . .
C29 C24 Si9 121.6(6) . .
C26 C25 C24 121.0(9) . .
C26 C25 H25 119.5 . .
C24 C25 H25 119.5 . .
C27 C26 C25 121.0(10) . .
C27 C26 H26 119.5 . .
C25 C26 H26 119.5 . .
C28 C27 C26 119.7(9) . .
C28 C27 H27 120.2 . .
C26 C27 H27 120.2 . .
C27 C28 C29 119.7(9) . .
C27 C28 H28 120.1 . .
C29 C28 H28 120.1 . .
C28 C29 C24 121.8(9) . .
C28 C29 H29 119.1 . .
C24 C29 H29 119.1 . .
C35 C30 C31 117.4(7) . .
C35 C30 Si9 120.3(6) . .
C31 C30 Si9 122.3(6) . .
C35 C30 K 74.2(5) . 1_455
C31 C30 K 73.5(4) . 1_455
Si9 C30 K 123.5(3) . 1_455
C30 C31 C32 121.5(8) . .
C30 C31 K 83.3(5) . 1_455
C32 C31 K 70.6(5) . 1_455
C30 C31 H31 119.2 . .
C32 C31 H31 119.2 . .
K C31 H31 117.4 1_455 .
C33 C32 C31 119.5(9) . .
C33 C32 K 75.2(5) . 1_455
C31 C32 K 85.0(5) . 1_455
C33 C32 H32 119.7 . .
C31 C32 H32 119.7 . .
K C32 H32 119.7 1_455 .
C34 C33 C32 120.4(8) . .
C34 C33 K 82.9(5) . 1_455
C32 C33 K 80.0(5) . 1_455
C34 C33 H33 119.1 . .
C32 C33 H33 119.1 . .
K C33 H33 119.1 1_455 .
C33 C34 C35 119.9(9) . .
C33 C34 K 72.8(5) . 1_455
C35 C34 K 82.9(5) . 1_455
C33 C34 H34 119.9 . .
C35 C34 H34 119.9 . .
K C34 H34 119.9 1_455 .
C30 C35 C34 121.2(9) . .
C30 C35 K 83.0(5) . 1_455
C34 C35 K 72.6(5) . 1_455
C30 C35 H35 119.4 . .
C34 C35 H35 119.4 . .
K C35 H35 115.4 1_455 .
O K C33 92.9(3) . 1_655
O K C32 72.3(3) . 1_655
C33 K C32 24.9(2) 1_655 1_655
O K C34 115.0(3) . 1_655
C33 K C34 24.3(2) 1_655 1_655
C32 K C34 42.8(3) 1_655 1_655
O K Ge9 112.4(3) . 1_655
C33 K Ge9 124.38(18) 1_655 1_655
C32 K Ge9 119.19(16) 1_655 1_655
C34 K Ge9 104.00(18) 1_655 1_655
O K C31 75.3(3) . 1_655
C33 K C31 42.9(2) 1_655 1_655
C32 K C31 24.4(2) 1_655 1_655
C34 K C31 48.7(2) 1_655 1_655
Ge9 K C31 95.28(14) 1_655 1_655
O K C35 116.0(3) . 1_655
C33 K C35 42.9(2) 1_655 1_655
C32 K C35 49.2(2) 1_655 1_655
C34 K C35 24.5(2) 1_655 1_655
Ge9 K C35 81.69(16) 1_655 1_655
C31 K C35 40.7(2) 1_655 1_655
O K C30 96.2(3) . 1_655
C33 K C30 49.6(2) 1_655 1_655
C32 K C30 42.3(2) 1_655 1_655
C34 K C30 41.89(19) 1_655 1_655
Ge9 K C30 78.02(13) 1_655 1_655
C31 K C30 23.19(18) 1_655 1_655
C35 K C30 22.81(19) 1_655 1_655
O K Ge2 132.3(3) . .
C33 K Ge2 76.00(19) 1_655 .
C32 K Ge2 100.2(2) 1_655 .
C34 K Ge2 69.32(16) 1_655 .
Ge9 K Ge2 111.99(6) 1_655 .
C31 K Ge2 116.83(16) 1_655 .
C35 K Ge2 86.97(15) 1_655 .
C30 K Ge2 109.30(14) 1_655 .
O K Ge7 91.4(3) . .
C33 K Ge7 91.90(16) 1_655 .
C32 K Ge7 105.84(17) 1_655 .
C34 K Ge7 100.65(16) 1_655 .
Ge9 K Ge7 133.36(6) 1_655 .
C31 K Ge7 130.27(14) 1_655 .
C35 K Ge7 124.24(15) 1_655 .
C30 K Ge7 140.90(13) 1_655 .
Ge2 K Ge7 44.06(3) . .
C36 O C39 111.1(13) . .
C36 O K 126.2(12) . .
C39 O K 122.6(10) . .
C37 C36 O 105(2) . .
C37 C36 H36A 110.7 . .
O C36 H36A 110.7 . .
C37 C36 H36B 110.7 . .
O C36 H36B 110.7 . .
H36A C36 H36B 108.8 . .
C36 C37 C38 108.3(19) . .
C36 C37 H37A 110.0 . .
C38 C37 H37A 110.0 . .
C36 C37 H37B 110.0 . .
C38 C37 H37B 110.0 . .
H37A C37 H37B 108.4 . .
C39 C38 C37 96.6(17) . .
C39 C38 H38A 112.4 . .
C37 C38 H38A 112.4 . .
C39 C38 H38B 112.4 . .
C37 C38 H38B 112.4 . .
H38A C38 H38B 110.0 . .
C38 C39 O 99.3(15) . .
C38 C39 H39A 111.9 . .
O C39 H39A 111.9 . .
C38 C39 H39B 111.9 . .
O C39 H39B 111.9 . .
H39A C39 H39B 109.6 . .

loop_
_geom_bond_atom_site_label_1
_geom_bond_atom_site_label_2
_geom_bond_distance
_geom_bond_site_symmetry_2
Ge1 Si1 2.372(2) .
Ge1 Ge2 2.5100(13) .
Ge1 Ge4 2.5181(12) .
Ge1 Ge5 2.5189(13) .
Ge1 Ge3 2.5316(12) .
Ge2 Ge8 2.5523(13) .
Ge2 Ge7 2.6738(12) .
Ge2 Ge5 2.7783(13) .
Ge2 K 3.558(2) .
Ge3 Ge8 2.5507(13) .
Ge3 Ge9 2.6117(12) .
Ge3 Ge4 2.7997(13) .
Ge4 Ge6 2.5488(13) .
Ge4 Ge9 2.6081(13) .
Ge5 Ge6 2.5615(13) .
Ge5 Ge7 2.6508(13) .
Ge6 Si5 2.373(2) .
Ge6 Ge7 2.5361(13) .
Ge6 Ge9 2.5432(12) .
Ge7 Ge8 2.5194(12) .
Ge7 K 3.571(2) .
Ge8 Si9 2.367(2) .
Ge8 Ge9 2.5283(13) .
Ge9 K 3.354(2) 1_455
Si1 Si2 2.338(3) .
Si1 Si4 2.344(3) .
Si1 Si3 2.357(3) .
Si2 C2 1.859(9) .
Si2 C3 1.859(10) .
Si2 C1 1.877(9) .
Si3 C5 1.852(11) .
Si3 C6 1.890(11) .
Si3 C4 1.898(10) .
Si4 C9 1.857(10) .
Si4 C8 1.861(9) .
Si4 C7 1.890(9) .
Si5 Si7 2.341(3) .
Si5 Si6 2.350(3) .
Si5 Si8 2.353(3) .
Si6 C11 1.861(10) .
Si6 C10 1.868(8) .
Si6 C12 1.869(9) .
Si7 C13 1.869(10) .
Si7 C14 1.884(11) .
Si7 C15 1.886(10) .
Si8 C18 1.776(14) .
Si8 C17 1.855(12) .
Si8 C16 1.878(14) .
Si9 C24 1.878(8) .
Si9 C19 1.879(8) .
Si9 C30 1.894(8) .
C1 H1A 0.9800 .
C1 H1B 0.9800 .
C1 H1C 0.9800 .
C2 H2A 0.9800 .
C2 H2B 0.9800 .
C2 H2C 0.9800 .
C3 H3A 0.9800 .
C3 H3B 0.9800 .
C3 H3C 0.9800 .
C4 H4A 0.9800 .
C4 H4B 0.9800 .
C4 H4C 0.9800 .
C5 H5A 0.9800 .
C5 H5B 0.9800 .
C5 H5C 0.9800 .
C6 H6A 0.9800 .
C6 H6B 0.9800 .
C6 H6C 0.9800 .
C7 H7A 0.9800 .
C7 H7B 0.9800 .
C7 H7C 0.9800 .
C8 H8A 0.9800 .
C8 H8B 0.9800 .
C8 H8C 0.9800 .
C9 H9A 0.9800 .
C9 H9B 0.9800 .
C9 H9C 0.9800 .
C10 H10A 0.9800 .
C10 H10B 0.9800 .
C10 H10C 0.9800 .
C11 H11A 0.9800 .
C11 H11B 0.9800 .
C11 H11C 0.9800 .
C12 H12A 0.9800 .
C12 H12B 0.9800 .
C12 H12C 0.9800 .
C13 H13A 0.9800 .
C13 H13B 0.9800 .
C13 H13C 0.9800 .
C14 H14A 0.9800 .
C14 H14B 0.9800 .
C14 H14C 0.9800 .
C15 H15A 0.9800 .
C15 H15B 0.9800 .
C15 H15C 0.9800 .
C16 H16A 0.9800 .
C16 H16B 0.9800 .
C16 H16C 0.9800 .
C17 H17A 0.9800 .
C17 H17B 0.9800 .
C17 H17C 0.9800 .
C18 H18A 0.9800 .
C18 H18B 0.9800 .
C18 H18C 0.9800 .
C19 C20 1.537(10) .
C19 H19A 0.9900 .
C19 H19B 0.9900 .
C20 C21 1.527(11) .
C20 H20A 0.9900 .
C20 H20B 0.9900 .
C21 C22 1.515(13) .
C21 H21A 0.9900 .
C21 H21B 0.9900 .
C22 C23 1.206(17) .
C22 H22 0.9500 .
C23 H23A 0.9500 .
C23 H23B 0.9500 .
C24 C25 1.393(11) .
C24 C29 1.396(11) .
C25 C26 1.380(12) .
C25 H25 0.9500 .
C26 C27 1.369(13) .
C26 H26 0.9500 .
C27 C28 1.368(14) .
C27 H27 0.9500 .
C28 C29 1.388(13) .
C28 H28 0.9500 .
C29 H29 0.9500 .
C30 C35 1.376(11) .
C30 C31 1.397(11) .
C30 K 3.523(8) 1_455
C31 C32 1.413(11) .
C31 K 3.402(8) 1_455
C31 H31 0.9500 .
C32 C33 1.375(13) .
C32 K 3.220(8) 1_455
C32 H32 1.0000 .
C33 C34 1.363(13) .
C33 K 3.161(9) 1_455
C33 H33 1.0000 .
C34 C35 1.429(12) .
C34 K 3.283(9) 1_455
C34 H34 1.0000 .
C35 K 3.415(8) 1_455
C35 H35 0.9500 .
K O 2.634(10) .
K C33 3.161(9) 1_655
K C32 3.220(8) 1_655
K C34 3.283(9) 1_655
K Ge9 3.354(2) 1_655
K C31 3.402(8) 1_655
K C35 3.415(8) 1_655
K C30 3.523(8) 1_655
O C36 1.40(2) .
O C39 1.494(18) .
C36 C37 1.34(3) .
C36 H36A 0.9900 .
C36 H36B 0.9900 .
C37 C38 1.60(3) .
C37 H37A 0.9900 .
C37 H37B 0.9900 .
C38 C39 1.47(2) .
C38 H38A 0.9900 .
C38 H38B 0.9900 .
C39 H39A 0.9900 .
C39 H39B 0.9900 .
